data_2013484
loop_
_publ_author_name
M.Yogavel
P.G.Aravindan
D.Velmurugan
K.Sekar
S.Selvi
P.T.Perumal
'S.Shanmuga Sundara Raj'
'H.-K. Fun'

_publ_section_title
;
 Supramolecular structures of
 2-cyano-3-dimethylamino-<i>N</i>-(4-methylphenyl)acrylamide and
 2-cyano-3-dimethylamino-<i>N</i>-(2-methoxyphenyl)acrylamide
;
_journal_issue 7
_journal_name_full 'Acta Crystallographica Section C'
_journal_page_first o394
_journal_page_last o396
_journal_paper_doi 10.1107/S0108270103009764
_journal_volume 59
_journal_year 2003
_chemical_formula_iupac 'C13 H15 N3 O'
_chemical_formula_moiety 'C13 H15 N3 O'
_chemical_formula_sum 'C13 H15 N3 O'
_chemical_formula_weight 229.28
_chemical_name_systematic
;
2-Cyano-3-dimethylamino-N-(4-methylphenyl) acrylamide
;
_space_group_IT_number 14
_symmetry_cell_setting monoclinic
_symmetry_space_group_name_Hall '-P 2ybc'
_symmetry_space_group_name_H-M 'P 1 21/c 1'
_atom_sites_solution_hydrogens geom
_atom_sites_solution_primary direct
_atom_sites_solution_secondary difmap
_audit_creation_method SHELXL-97
_cell_angle_alpha 90.00
_cell_angle_beta 106.3060(10)
_cell_angle_gamma 90.00
_cell_formula_units_Z 4
_cell_length_a 7.5846(3)
_cell_length_b 22.4477(10)
_cell_length_c 7.5989(3)
_cell_measurement_reflns_used 4951
_cell_measurement_temperature 293(2)
_cell_measurement_theta_max 28.27
_cell_measurement_theta_min 1.81
_cell_volume 1241.72(9)
_computing_cell_refinement 'SAINT (Siemens, 1996)'
_computing_data_collection 'SMART (Siemens, 1996)'
_computing_data_reduction 'SAINT (Siemens, 1996)'
_computing_molecular_graphics
;
ZORTEP (Zsolnai, 1997) and PLATON (Spek, 2003)
;
_computing_publication_material 'SHELXL97 and PARST (Nardelli, 1995)'
_computing_structure_refinement 'SHELXL97 (Sheldrick, 1997)'
_computing_structure_solution 'SHELXS97 (Sheldrick, 1997)'
_diffrn_ambient_temperature 293(2)
_diffrn_measured_fraction_theta_full 0.986
_diffrn_measured_fraction_theta_max 0.986
_diffrn_measurement_device_type
;
Siemens SMART CCD area detector diffractometer
;
_diffrn_measurement_method '\w scans'
_diffrn_radiation_monochromator graphite
_diffrn_radiation_source 'fine-focus sealed tube'
_diffrn_radiation_type MoK\a
_diffrn_radiation_wavelength 0.71073
_diffrn_reflns_av_R_equivalents 0.0372
_diffrn_reflns_av_sigmaI/netI 0.0387
_diffrn_reflns_limit_h_max 8
_diffrn_reflns_limit_h_min -10
_diffrn_reflns_limit_k_max 27
_diffrn_reflns_limit_k_min -29
_diffrn_reflns_limit_l_max 8
_diffrn_reflns_limit_l_min -10
_diffrn_reflns_number 8417
_diffrn_reflns_theta_full 28.27
_diffrn_reflns_theta_max 28.27
_diffrn_reflns_theta_min 1.81
_diffrn_standards_decay_% none
_diffrn_standards_number 0
_exptl_absorpt_coefficient_mu 0.081
_exptl_absorpt_correction_type none
_exptl_crystal_colour 'Pale yellow'
_exptl_crystal_density_diffrn 1.226
_exptl_crystal_density_meas ?
_exptl_crystal_density_method 'not measured'
_exptl_crystal_description Slab
_exptl_crystal_F_000 488
_exptl_crystal_size_max 0.48
_exptl_crystal_size_mid 0.40
_exptl_crystal_size_min 0.16
_refine_diff_density_max 0.191
_refine_diff_density_min -0.148
_refine_ls_extinction_method none
_refine_ls_goodness_of_fit_ref 1.041
_refine_ls_hydrogen_treatment constr
_refine_ls_matrix_type full
_refine_ls_number_parameters 157
_refine_ls_number_reflns 3022
_refine_ls_number_restraints 0
_refine_ls_restrained_S_all 1.041
_refine_ls_R_factor_all 0.0779
_refine_ls_R_factor_gt 0.0570
_refine_ls_shift/su_max 0.000
_refine_ls_shift/su_mean 0.000
_refine_ls_structure_factor_coef Fsqd
_refine_ls_weighting_details
;
calc w=1/[\s^2^(Fo^2^)+(0.0849P)^2^+0.2309P] where P=(Fo^2^+2Fc^2^)/3
;
_refine_ls_weighting_scheme calc
_refine_ls_wR_factor_gt 0.1523
_refine_ls_wR_factor_ref 0.1691
_reflns_number_gt 2242
_reflns_number_total 3022
_reflns_threshold_expression I>2\s(I)
_cod_data_source_file na1594.cif
_cod_data_source_block I
_cod_depositor_comments
;
The following automatic conversions were performed:
'_symmetry_cell_setting' value 'Monoclinic' changed to 'monoclinic'
according to '/home/saulius/struct/CIF-dictionaries/cif_core.dic'
dictionary named 'cif_core.dic' version 2.4.1 from 2010-06-29.

Automatic conversion script
Id: cif_fix_enum 1527 2010-12-29 10:47:43Z saulius 

The following automatic conversions were performed:

'_symmetry_cell_setting' value 'Monoclinic' changed to 'monoclinic'
according to /home/saulius/struct/CIF-dictionaries/cif_core.dic
dictionary named 'cif_core.dic' version 2.4.1 from 2010-06-29.

Automatic conversion script
Id: cif_fix_values 1715 2011-07-08 13:25:40Z adriana 

The following automatic conversions were performed:

'_exptl_crystal_density_meas' value 'none' was changed to '?' - the
value is perceived as not measured.

Automatic conversion script
Id: cif_fix_values 3008 2015-01-20 13:52:24Z robertas 
;
_cod_original_sg_symbol_H-M 'P 21/c'
_cod_database_code 2013484
_cod_database_fobs_code 2013484

loop_
_symmetry_equiv_pos_as_xyz
'x, y, z'
'-x, y+1/2, -z+1/2'
'-x, -y, -z'
'x, -y-1/2, z-1/2'

loop_
_atom_site_label
_atom_site_fract_x
_atom_site_fract_y
_atom_site_fract_z
_atom_site_U_iso_or_equiv
_atom_site_adp_type
_atom_site_calc_flag
_atom_site_refinement_flags
_atom_site_occupancy
_atom_site_disorder_assembly
_atom_site_disorder_group
_atom_site_type_symbol
C1 1.0150(2) 0.12001(7) 0.3809(2) 0.0450(4) Uani d . 1 . . C
C2 1.1069(3) 0.07426(8) 0.4941(3) 0.0568(4) Uani d . 1 . . C
H2 1.1120 0.0365 0.4453 0.068 Uiso calc R 1 . . H
C3 1.1906(3) 0.08434(9) 0.6780(3) 0.0611(5) Uani d . 1 . . C
H3 1.2513 0.0532 0.7508 0.073 Uiso calc R 1 . . H
C4 1.1860(2) 0.13988(8) 0.7565(2) 0.0543(4) Uani d . 1 . . C
C5 1.0939(3) 0.18476(8) 0.6426(3) 0.0575(4) Uani d . 1 . . C
H5 1.0890 0.2224 0.6919 0.069 Uiso calc R 1 . . H
C6 1.0085(2) 0.17584(8) 0.4579(2) 0.0532(4) Uani d . 1 . . C
H6 0.9471 0.2071 0.3858 0.064 Uiso calc R 1 . . H
N7 0.93245(19) 0.10564(6) 0.19459(19) 0.0506(4) Uani d . 1 . . N
H7 0.9520 0.0701 0.1620 0.061 Uiso calc R 1 . . H
C8 0.8259(2) 0.14088(7) 0.0601(2) 0.0475(4) Uani d . 1 . . C
O9 0.7881(2) 0.19256(6) 0.08790(19) 0.0715(4) Uani d . 1 . . O
C10 0.7555(2) 0.11279(7) -0.1227(2) 0.0461(4) Uani d . 1 . . C
C11 0.7769(3) 0.05031(8) -0.1381(2) 0.0565(4) Uani d . 1 . . C
N12 0.7977(3) -0.00029(8) -0.1408(3) 0.0860(6) Uani d . 1 . . N
C13 0.6724(2) 0.15030(7) -0.2654(2) 0.0473(4) Uani d . 1 . . C
H13 0.6702 0.1900 -0.2312 0.057 Uiso calc R 1 . . H
N14 0.59520(19) 0.14039(6) -0.44143(19) 0.0499(4) Uani d . 1 . . N
C15 0.5150(3) 0.18950(9) -0.5640(3) 0.0656(5) Uani d . 1 . . C
H15A 0.5386 0.2264 -0.4976 0.098 Uiso calc R 1 . . H
H15B 0.3848 0.1836 -0.6107 0.098 Uiso calc R 1 . . H
H15C 0.5689 0.1907 -0.6641 0.098 Uiso calc R 1 . . H
C16 0.5832(3) 0.08205(9) -0.5273(3) 0.0656(5) Uani d . 1 . . C
H16A 0.7036 0.0693 -0.5288 0.098 Uiso calc R 1 . . H
H16B 0.5049 0.0844 -0.6507 0.098 Uiso calc R 1 . . H
H16C 0.5331 0.0540 -0.4590 0.098 Uiso calc R 1 . . H
C17 1.2781(3) 0.15063(11) 0.9576(3) 0.0713(6) Uani d . 1 . . C
H17A 1.4035 0.1622 0.9739 0.107 Uiso calc R 1 . . H
H17B 1.2745 0.1148 1.0253 0.107 Uiso calc R 1 . . H
H17C 1.2147 0.1818 1.0015 0.107 Uiso calc R 1 . . H

loop_
_atom_site_aniso_label
_atom_site_aniso_U_11
_atom_site_aniso_U_22
_atom_site_aniso_U_33
_atom_site_aniso_U_12
_atom_site_aniso_U_13
_atom_site_aniso_U_23
C1 0.0454(8) 0.0449(8) 0.0447(9) -0.0026(6) 0.0127(6) -0.0019(6)
C2 0.0666(11) 0.0461(9) 0.0536(10) 0.0036(8) 0.0101(8) -0.0017(7)
C3 0.0664(11) 0.0617(11) 0.0510(10) 0.0052(9) 0.0094(8) 0.0067(8)
C4 0.0508(9) 0.0664(11) 0.0460(9) -0.0104(8) 0.0140(7) -0.0036(8)
C5 0.0670(11) 0.0532(10) 0.0521(10) -0.0052(8) 0.0163(8) -0.0098(8)
C6 0.0601(10) 0.0460(9) 0.0513(9) 0.0004(7) 0.0120(8) -0.0020(7)
N7 0.0606(8) 0.0417(7) 0.0457(8) 0.0052(6) 0.0086(6) -0.0038(6)
C8 0.0486(8) 0.0430(8) 0.0489(9) 0.0007(6) 0.0104(7) -0.0026(7)
O9 0.0930(10) 0.0484(7) 0.0575(8) 0.0185(6) -0.0043(7) -0.0096(6)
C10 0.0474(8) 0.0413(8) 0.0481(9) -0.0002(6) 0.0111(7) -0.0035(6)
C11 0.0661(11) 0.0479(9) 0.0487(9) 0.0038(8) 0.0051(8) -0.0052(7)
N12 0.1270(17) 0.0518(10) 0.0645(11) 0.0132(10) 0.0026(11) -0.0068(8)
C13 0.0472(8) 0.0436(8) 0.0488(9) -0.0030(6) 0.0095(7) -0.0040(7)
N14 0.0512(8) 0.0475(7) 0.0470(8) -0.0036(6) 0.0075(6) -0.0023(6)
C15 0.0744(12) 0.0572(11) 0.0552(11) -0.0030(9) 0.0017(9) 0.0055(9)
C16 0.0754(13) 0.0580(11) 0.0566(11) -0.0008(9) 0.0075(9) -0.0120(8)
C17 0.0735(13) 0.0897(15) 0.0473(10) -0.0133(11) 0.0114(9) -0.0043(10)

loop_
_atom_type_symbol
_atom_type_description
_atom_type_scat_dispersion_real
_atom_type_scat_dispersion_imag
_atom_type_scat_source
C C 0.0033 0.0016 'International Tables Vol C Tables 4.2.6.8 and 6.1.1.4'
H H 0.0000 0.0000 'International Tables Vol C Tables 4.2.6.8 and 6.1.1.4'
N N 0.0061 0.0033 'International Tables Vol C Tables 4.2.6.8 and 6.1.1.4'
O O 0.0106 0.0060 'International Tables Vol C Tables 4.2.6.8 and 6.1.1.4'

loop_
_geom_angle_atom_site_label_1
_geom_angle_atom_site_label_2
_geom_angle_atom_site_label_3
_geom_angle
_geom_angle_publ_flag
C6 C1 C2 118.4(2) ?
C6 C1 N7 124.6(2) y
C2 C1 N7 117.00(10) y
C3 C2 C1 120.8(2) ?
C3 C2 H2 119.6 ?
C1 C2 H2 119.6 ?
C2 C3 C4 121.5(2) ?
C2 C3 H3 119.2 ?
C4 C3 H3 119.2 ?
C5 C4 C3 117.0(2) ?
C5 C4 C17 121.7(2) ?
C3 C4 C17 121.3(2) ?
C4 C5 C6 122.6(2) ?
C4 C5 H5 118.7 ?
C6 C5 H5 118.7 ?
C5 C6 C1 119.7(2) ?
C5 C6 H6 120.2 ?
C1 C6 H6 120.2 ?
C8 N7 C1 128.40(10) y
C8 N7 H7 115.8 ?
C1 N7 H7 115.8 ?
O9 C8 N7 122.5(2) y
O9 C8 C10 121.6(2) ?
N7 C8 C10 116.00(10) ?
C13 C10 C11 125.2(2) ?
C13 C10 C8 116.30(10) ?
C11 C10 C8 118.6(2) ?
N12 C11 C10 176.4(2) ?
N14 C13 C10 132.0(2) y
N14 C13 H13 114.0 ?
C10 C13 H13 114.0 ?
C13 N14 C16 124.1(2) y
C13 N14 C15 120.4(2) y
C16 N14 C15 115.5(2) y
N14 C15 H15A 109.5 ?
N14 C15 H15B 109.5 ?
H15A C15 H15B 109.5 ?
N14 C15 H15C 109.5 ?
H15A C15 H15C 109.5 ?
H15B C15 H15C 109.5 ?
N14 C16 H16A 109.5 ?
N14 C16 H16B 109.5 ?
H16A C16 H16B 109.5 ?
N14 C16 H16C 109.5 ?
H16A C16 H16C 109.5 ?
H16B C16 H16C 109.5 ?
C4 C17 H17A 109.5 ?
C4 C17 H17B 109.5 ?
H17A C17 H17B 109.5 ?
C4 C17 H17C 109.5 ?
H17A C17 H17C 109.5 ?
H17B C17 H17C 109.5 ?

loop_
_geom_bond_atom_site_label_1
_geom_bond_atom_site_label_2
_geom_bond_site_symmetry_2
_geom_bond_distance
_geom_bond_publ_flag
C1 C6 . 1.390(2) ?
C1 C2 . 1.394(2) ?
C1 N7 . 1.415(2) y
C2 C3 . 1.381(3) ?
C2 H2 . 0.9300 ?
C3 C4 . 1.387(3) ?
C3 H3 . 0.9300 ?
C4 C5 . 1.383(3) ?
C4 C17 . 1.511(3) y
C5 C6 . 1.385(3) ?
C5 H5 . 0.9300 ?
C6 H6 . 0.9300 ?
N7 C8 . 1.364(2) y
N7 H7 . 0.8600 ?
C8 O9 . 1.228(2) y
C8 C10 . 1.482(2) ?
C10 C13 . 1.378(2) y
C10 C11 . 1.420(2) y
C11 N12 . 1.148(2) y
C13 N14 . 1.320(2) y
C13 H13 . 0.9300 ?
N14 C16 . 1.455(2) ?
N14 C15 . 1.461(2) ?
C15 H15A . 0.9600 ?
C15 H15B . 0.9600 ?
C15 H15C . 0.9600 ?
C16 H16A . 0.9600 ?
C16 H16B . 0.9600 ?
C16 H16C . 0.9600 ?
C17 H17A . 0.9600 ?
C17 H17B . 0.9600 ?
C17 H17C . 0.9600 ?

loop_
_geom_hbond_atom_site_label_D
_geom_hbond_atom_site_label_H
_geom_hbond_atom_site_label_A
_geom_hbond_site_symmetry_A
_geom_hbond_distance_DH
_geom_hbond_distance_HA
_geom_hbond_distance_DA
_geom_hbond_angle_DHA
C6 H6 O9 . 0.93 2.27 2.864(2) 121
C13 H13 O9 . 0.93 2.34 2.748(2) 106
N7 H7 N12 3_755 0.86 2.50 3.228(2) 143
C15 H15A O9 4_565 0.96 2.57 3.360(2) 139

loop_
_geom_torsion_atom_site_label_1
_geom_torsion_atom_site_label_2
_geom_torsion_atom_site_label_3
_geom_torsion_atom_site_label_4
_geom_torsion
_geom_torsion_publ_flag
C6 C1 C2 C3 -0.5(3) ?
N7 C1 C2 C3 -179.7(2) ?
C1 C2 C3 C4 0.1(3) ?
C2 C3 C4 C5 0.0(3) ?
C2 C3 C4 C17 -179.9(2) ?
C3 C4 C5 C6 0.1(3) ?
C17 C4 C5 C6 -180.0(2) ?
C4 C5 C6 C1 -0.4(3) ?
C2 C1 C6 C5 0.6(3) ?
N7 C1 C6 C5 179.7(2) ?
C6 C1 N7 C8 -3.7(3) y
C2 C1 N7 C8 175.4(2) ?
C1 N7 C8 O9 0.3(3) ?
C1 N7 C8 C10 -178.90(10) y
O9 C8 C10 C13 10.6(2) ?
N7 C8 C10 C13 -170.20(10) y
O9 C8 C10 C11 -169.1(2) ?
N7 C8 C10 C11 10.1(2) ?
C13 C10 C11 N12 -174(4) ?
C8 C10 C11 N12 6(4) ?
C11 C10 C13 N14 0.1(3) y
C8 C10 C13 N14 -179.5(2) ?
C10 C13 N14 C16 -0.5(3) ?
C10 C13 N14 C15 179.6(2) ?

loop_
_cod_related_entry_id
_cod_related_entry_database
_cod_related_entry_code
1 ChemSpider 9611006
